data_4306169
loop_
_publ_author_name
'Fei Cheng'
'Sarah I. Friend'
'Andrew L. Hector'
'William Levason'
'Gillian Reid'
'Michael Webster'
'Wenjian Zhang'

_publ_contact_author_address
;   School of Chemistry
    University of Southampton
    Southampton SO17 1BJ, UK
;
_publ_contact_author_email wxl@soton.ac.uk
_publ_contact_author_fax '023 8059 3781'
_publ_contact_author_name 'Professor W. Levason'
_publ_contact_author_phone '023 8059 3792'
_publ_section_title
;
Preparation, Characterization, and Structural Systematics of Diphosphane
and Diarsane Complexes of Indium(III) Halides
;
_journal_name_full 'Inorganic Chemistry'
_journal_page_first 9691
_journal_page_last 9700
_journal_paper_doi 10.1021/ic801091n
_journal_volume 47
_journal_year 2008
_chemical_formula_moiety 'C20 H32 As4 Cl5 In2 1+, Cl4 In 1-'
_chemical_formula_structural '((C10 H16 As2)2 Cl5 In2) (Cl4 In)'
_chemical_formula_sum 'C20 H32 As4 Cl9 In3'
_chemical_formula_weight 1235.65
_chemical_name_systematic
; 
 catena-pentachlorobis(1,2-bis(dimethylarsino)benzene)diindium(III)
 tetrachloroindate(III) 
;
_space_group_IT_number 13
_symmetry_cell_setting monoclinic
_symmetry_Int_Tables_number 13
_symmetry_space_group_name_Hall '-P 2yc'
_symmetry_space_group_name_H-M 'P 1 2/c 1'
_atom_sites_solution_hydrogens geom
_atom_sites_solution_primary direct
_atom_sites_solution_secondary difmap
_audit_author_name 'Webster, M.'
_audit_creation_date 2008-04-30
_audit_creation_method 'SHELXL-97 + hand edit'
_cell_angle_alpha 90.00
_cell_angle_beta 94.168(10)
_cell_angle_gamma 90.00
_cell_formula_units_Z 2
_cell_length_a 8.155(2)
_cell_length_b 9.518(3)
_cell_length_c 24.595(6)
_cell_measurement_reflns_used 12895
_cell_measurement_temperature 120(2)
_cell_measurement_theta_max 27.48
_cell_measurement_theta_min 2.91
_cell_volume 1904.0(9)
_computing_structure_refinement 'SHELXL-97 (Sheldrick, 1997)'
_computing_structure_solution 'SHELXS-97 (Sheldrick, 1997)'
_diffrn_ambient_temperature 120(2)
_diffrn_measured_fraction_theta_full 0.929
_diffrn_measured_fraction_theta_max 0.929
_diffrn_measurement_device_type 'Bruker-Nonius 95mm CCD camera on \k-goniostat'
_diffrn_measurement_method '\f & \w scans'
_diffrn_radiation_monochromator '10cm confocal mirrors'
_diffrn_radiation_source 'Bruker-Nonius FR591 rotating anode'
_diffrn_radiation_type MoK\a
_diffrn_radiation_wavelength 0.71073
_diffrn_reflns_av_R_equivalents 0.0413
_diffrn_reflns_av_sigmaI/netI 0.0502
_diffrn_reflns_limit_h_max 7
_diffrn_reflns_limit_h_min -10
_diffrn_reflns_limit_k_max 12
_diffrn_reflns_limit_k_min -8
_diffrn_reflns_limit_l_max 30
_diffrn_reflns_limit_l_min -31
_diffrn_reflns_number 12061
_diffrn_reflns_theta_full 27.61
_diffrn_reflns_theta_max 27.61
_diffrn_reflns_theta_min 2.90
_diffrn_standards_number 0
_exptl_absorpt_coefficient_mu 5.895
_exptl_absorpt_correction_T_max 1.0000
_exptl_absorpt_correction_T_min 0.7297
_exptl_absorpt_correction_type multi-scan
_exptl_absorpt_process_details 'G.M. Sheldrick, (2007). SADABS. Version 2007/2. Bruker AXS Inc.'
_exptl_crystal_colour colourless
_exptl_crystal_density_diffrn 2.155
_exptl_crystal_density_method 'not measured'
_exptl_crystal_description block
_exptl_crystal_F_000 1168
_exptl_crystal_size_max 0.09
_exptl_crystal_size_mid 0.05
_exptl_crystal_size_min 0.03
_refine_diff_density_max 0.941
_refine_diff_density_min -1.743
_refine_diff_density_rms 0.189
_refine_ls_extinction_method none
_refine_ls_goodness_of_fit_ref 1.150
_refine_ls_hydrogen_treatment constr
_refine_ls_matrix_type full
_refine_ls_number_parameters 183
_refine_ls_number_reflns 4125
_refine_ls_number_restraints 0
_refine_ls_restrained_S_all 1.150
_refine_ls_R_factor_all 0.0665
_refine_ls_R_factor_gt 0.0472
_refine_ls_shift/su_max 0.001
_refine_ls_shift/su_mean 0.000
_refine_ls_structure_factor_coef Fsqd
_refine_ls_weighting_details 'w=1/[\s^2^(Fo^2^)+(0.0000P)^2^+15.4867P] where P=(Fo^2^+2Fc^2^)/3'
_refine_ls_weighting_scheme calc
_refine_ls_wR_factor_gt 0.0921
_refine_ls_wR_factor_ref 0.1031
_reflns_number_gt 3343
_reflns_number_total 4125
_reflns_threshold_expression I>2sigma(I)
_cod_data_source_file ic801091n_si_001_9.cif
_cod_data_source_block 08fc007
_cod_original_cell_volume 1904.1(8)
_cod_original_sg_symbol_H-M 'P 2/c'
_cod_database_code 4306169

loop_
_symmetry_equiv_pos_as_xyz
'x, y, z'
'-x, y, -z+1/2'
'-x, -y, -z'
'x, -y, z-1/2'

loop_
_atom_site_label
_atom_site_type_symbol
_atom_site_fract_x
_atom_site_fract_y
_atom_site_fract_z
_atom_site_U_iso_or_equiv
_atom_site_adp_type
_atom_site_occupancy
_atom_site_symmetry_multiplicity
_atom_site_calc_flag
_atom_site_refinement_flags
_atom_site_disorder_assembly
_atom_site_disorder_group
In1 In 0.19242(5) 1.02501(5) 0.463183(18) 0.02144(12) Uani 1 1 d . . .
In2 In 0.0000 0.42030(8) 0.2500 0.0460(2) Uani 1 2 d S . .
As1 As 0.21558(8) 0.74513(7) 0.45099(3) 0.02426(16) Uani 1 1 d . . .
As2 As 0.31432(9) 1.00750(8) 0.36407(3) 0.03123(18) Uani 1 1 d . . .
Cl1 Cl -0.11594(18) 1.00973(18) 0.43700(6) 0.0258(3) Uani 1 1 d . . .
Cl2 Cl 0.5000 1.0000 0.5000 0.0347(6) Uani 1 2 d S . .
Cl3 Cl 0.2060(2) 1.27510(18) 0.46836(9) 0.0397(4) Uani 1 1 d . . .
Cl4 Cl 0.0677(6) 0.6560(4) 0.2708(2) 0.0534(12) Uani 0.50 1 d P . .
Cl5 Cl -0.0430(8) 0.3059(5) 0.33900(18) 0.0632(14) Uani 0.50 1 d P . .
Cl6 Cl 0.1783(8) 0.2969(5) 0.2079(3) 0.080(2) Uani 0.50 1 d P . .
Cl7 Cl -0.2664(8) 0.4248(7) 0.2073(3) 0.108(3) Uani 0.50 1 d P . .
C1 C 0.2926(10) 0.6412(8) 0.5147(3) 0.0372(18) Uani 1 1 d . . .
H1A H 0.2127 0.6491 0.5424 0.056 Uiso 1 1 calc R . .
H1B H 0.3987 0.6792 0.5291 0.056 Uiso 1 1 calc R . .
H1C H 0.3059 0.5421 0.5050 0.056 Uiso 1 1 calc R . .
C2 C 0.0323(9) 0.6398(8) 0.4174(4) 0.0415(19) Uani 1 1 d . . .
H2A H -0.0115 0.6884 0.3843 0.062 Uiso 1 1 calc R . .
H2B H -0.0540 0.6320 0.4430 0.062 Uiso 1 1 calc R . .
H2C H 0.0695 0.5457 0.4078 0.062 Uiso 1 1 calc R . .
C3 C 0.3838(8) 0.7206(8) 0.3995(3) 0.0302(15) Uani 1 1 d . . .
C4 C 0.4611(11) 0.5908(9) 0.3977(3) 0.049(2) Uani 1 1 d . . .
H4 H 0.4327 0.5182 0.4218 0.059 Uiso 1 1 calc R . .
C5 C 0.5785(14) 0.5661(12) 0.3613(4) 0.075(4) Uani 1 1 d . . .
H5 H 0.6293 0.4765 0.3597 0.091 Uiso 1 1 calc R . .
C6 C 0.6214(12) 0.6728(12) 0.3272(4) 0.067(3) Uani 1 1 d . . .
H6 H 0.7045 0.6572 0.3027 0.080 Uiso 1 1 calc R . .
C7 C 0.5447(10) 0.8024(10) 0.3282(3) 0.048(2) Uani 1 1 d . . .
H7 H 0.5742 0.8746 0.3041 0.057 Uiso 1 1 calc R . .
C8 C 0.4245(8) 0.8275(8) 0.3645(3) 0.0285(15) Uani 1 1 d . . .
C9 C 0.1678(13) 0.9957(11) 0.2994(3) 0.067(3) Uani 1 1 d . . .
H9A H 0.1044 1.0829 0.2950 0.100 Uiso 1 1 calc R . .
H9B H 0.0926 0.9163 0.3026 0.100 Uiso 1 1 calc R . .
H9C H 0.2318 0.9818 0.2676 0.100 Uiso 1 1 calc R . .
C10 C 0.4813(16) 1.1425(10) 0.3480(5) 0.083(4) Uani 1 1 d . . .
H10A H 0.5598 1.1529 0.3798 0.124 Uiso 1 1 calc R . .
H10B H 0.4295 1.2333 0.3392 0.124 Uiso 1 1 calc R . .
H10C H 0.5391 1.1095 0.3168 0.124 Uiso 1 1 calc R . .

loop_
_atom_site_aniso_label
_atom_site_aniso_U_11
_atom_site_aniso_U_22
_atom_site_aniso_U_33
_atom_site_aniso_U_23
_atom_site_aniso_U_13
_atom_site_aniso_U_12
In1 0.0179(2) 0.0202(2) 0.0265(2) -0.00113(19) 0.00390(16) -0.00003(17)
In2 0.0474(5) 0.0234(4) 0.0644(6) 0.000 -0.0140(4) 0.000
As1 0.0222(3) 0.0199(3) 0.0308(3) -0.0018(3) 0.0036(3) 0.0002(3)
As2 0.0414(4) 0.0256(4) 0.0280(4) 0.0004(3) 0.0114(3) -0.0008(3)
Cl1 0.0196(7) 0.0353(9) 0.0224(7) 0.0007(7) 0.0011(5) 0.0021(6)
Cl2 0.0160(10) 0.0457(16) 0.0421(14) -0.0022(12) -0.0006(9) -0.0025(10)
Cl3 0.0418(11) 0.0202(9) 0.0582(12) -0.0011(8) 0.0112(9) -0.0002(7)
Cl4 0.064(3) 0.027(2) 0.073(3) -0.010(2) 0.035(2) -0.0066(18)
Cl5 0.115(4) 0.038(2) 0.041(2) 0.010(2) 0.030(3) 0.014(3)
Cl6 0.099(4) 0.036(3) 0.117(5) 0.012(3) 0.083(4) 0.014(3)
Cl7 0.092(4) 0.076(4) 0.145(6) -0.030(4) -0.074(4) 0.019(3)
C1 0.045(5) 0.031(4) 0.036(4) 0.010(3) 0.004(3) 0.005(3)
C2 0.026(4) 0.039(5) 0.060(5) -0.009(4) 0.003(4) -0.006(3)
C3 0.023(3) 0.034(4) 0.034(4) -0.009(3) 0.003(3) 0.006(3)
C4 0.062(6) 0.041(5) 0.046(5) 0.007(4) 0.008(4) 0.035(4)
C5 0.090(8) 0.083(8) 0.057(6) 0.011(6) 0.031(6) 0.063(7)
C6 0.059(6) 0.095(8) 0.050(5) -0.003(6) 0.018(5) 0.049(6)
C7 0.046(5) 0.065(6) 0.034(4) 0.003(4) 0.013(4) 0.014(4)
C8 0.022(3) 0.032(4) 0.032(4) -0.006(3) 0.003(3) 0.001(3)
C9 0.091(7) 0.073(7) 0.035(4) 0.004(4) -0.006(5) 0.060(6)
C10 0.132(11) 0.044(6) 0.081(8) -0.010(5) 0.066(8) -0.027(6)

loop_
_atom_type_symbol
_atom_type_description
_atom_type_scat_dispersion_real
_atom_type_scat_dispersion_imag
_atom_type_scat_source
C C 0.0033 0.0016 'International Tables Vol C Tables 4.2.6.8 and 6.1.1.4'
H H 0.0000 0.0000 'International Tables Vol C Tables 4.2.6.8 and 6.1.1.4'
Cl Cl 0.1484 0.1585 'International Tables Vol C Tables 4.2.6.8 and 6.1.1.4'
As As 0.0499 2.0058 'International Tables Vol C Tables 4.2.6.8 and 6.1.1.4'
In In -0.7276 1.3100 'International Tables Vol C Tables 4.2.6.8 and 6.1.1.4'

loop_
_geom_angle_atom_site_label_1
_geom_angle_atom_site_label_2
_geom_angle_atom_site_label_3
_geom_angle
_geom_angle_site_symmetry_1
_geom_angle_site_symmetry_3
_geom_angle_publ_flag
Cl3 In1 Cl1 96.39(6) . . ?
Cl3 In1 Cl1 95.16(6) . 3_576 ?
Cl1 In1 Cl1 86.07(5) . 3_576 ?
Cl3 In1 Cl2 91.87(5) . . ?
Cl1 In1 Cl2 169.78(4) . . ?
Cl1 In1 Cl2 87.21(4) 3_576 . ?
Cl3 In1 As1 172.30(5) . . ?
Cl1 In1 As1 89.50(4) . . ?
Cl1 In1 As1 90.16(4) 3_576 . ?
Cl2 In1 As1 82.820(19) . . ?
Cl3 In1 As2 95.22(5) . . ?
Cl1 In1 As2 100.89(4) . . ?
Cl1 In1 As2 166.77(4) 3_576 . ?
Cl2 In1 As2 84.28(3) . . ?
As1 In1 As2 78.75(2) . . ?
Cl6 In2 Cl6 115.1(3) . 2 ?
Cl6 In2 Cl7 115.1(3) . . ?
Cl6 In2 Cl7 66.2(3) 2 . ?
Cl6 In2 Cl7 66.2(3) . 2 ?
Cl6 In2 Cl7 115.1(3) 2 2 ?
Cl7 In2 Cl7 177.9(3) . 2 ?
Cl6 In2 Cl4 117.42(18) . . ?
Cl6 In2 Cl4 124.13(16) 2 . ?
Cl7 In2 Cl4 106.0(2) . . ?
Cl7 In2 Cl4 72.0(2) 2 . ?
Cl6 In2 Cl4 124.13(16) . 2 ?
Cl6 In2 Cl4 117.42(18) 2 2 ?
Cl7 In2 Cl4 72.0(2) . 2 ?
Cl7 In2 Cl4 106.0(2) 2 2 ?
Cl4 In2 Cl4 35.9(2) . 2 ?
Cl6 In2 Cl5 37.7(2) . 2 ?
Cl6 In2 Cl5 108.80(18) 2 2 ?
Cl7 In2 Cl5 78.4(2) . 2 ?
Cl7 In2 Cl5 102.5(3) 2 2 ?
Cl4 In2 Cl5 124.11(15) . 2 ?
Cl4 In2 Cl5 105.68(16) 2 2 ?
Cl6 In2 Cl5 108.80(18) . . ?
Cl6 In2 Cl5 37.7(2) 2 . ?
Cl7 In2 Cl5 102.5(3) . . ?
Cl7 In2 Cl5 78.4(2) 2 . ?
Cl4 In2 Cl5 105.68(16) . . ?
Cl4 In2 Cl5 124.11(15) 2 . ?
Cl5 In2 Cl5 128.2(2) 2 . ?
C1 As1 C2 106.2(4) . . ?
C1 As1 C3 105.3(3) . . ?
C2 As1 C3 102.7(3) . . ?
C1 As1 In1 116.2(2) . . ?
C2 As1 In1 120.2(2) . . ?
C3 As1 In1 104.5(2) . . ?
C9 As2 C10 105.9(5) . . ?
C9 As2 C8 102.3(3) . . ?
C10 As2 C8 104.8(4) . . ?
C9 As2 In1 120.2(3) . . ?
C10 As2 In1 117.0(3) . . ?
C8 As2 In1 104.5(2) . . ?
In1 Cl1 In1 93.93(5) . 3_576 ?
In1 Cl2 In1 180.000(19) . 3_676 ?
Cl4 Cl4 In2 72.07(12) 2 . ?
Cl6 Cl5 In2 60.4(2) 2 . ?
Cl5 Cl6 In2 81.9(3) 2 . ?
Cl5 Cl6 Cl7 138.7(4) 2 2 ?
In2 Cl6 Cl7 59.9(2) . 2 ?
In2 Cl7 Cl6 53.91(18) . 2 ?
As1 C1 H1A 109.5 . . ?
As1 C1 H1B 109.5 . . ?
H1A C1 H1B 109.5 . . ?
As1 C1 H1C 109.5 . . ?
H1A C1 H1C 109.5 . . ?
H1B C1 H1C 109.5 . . ?
As1 C2 H2A 109.5 . . ?
As1 C2 H2B 109.5 . . ?
H2A C2 H2B 109.5 . . ?
As1 C2 H2C 109.5 . . ?
H2A C2 H2C 109.5 . . ?
H2B C2 H2C 109.5 . . ?
C8 C3 C4 120.1(7) . . ?
C8 C3 As1 121.8(5) . . ?
C4 C3 As1 118.1(6) . . ?
C5 C4 C3 120.8(9) . . ?
C5 C4 H4 119.6 . . ?
C3 C4 H4 119.6 . . ?
C6 C5 C4 119.2(9) . . ?
C6 C5 H5 120.4 . . ?
C4 C5 H5 120.4 . . ?
C5 C6 C7 120.7(8) . . ?
C5 C6 H6 119.7 . . ?
C7 C6 H6 119.7 . . ?
C6 C7 C8 120.3(9) . . ?
C6 C7 H7 119.9 . . ?
C8 C7 H7 119.9 . . ?
C3 C8 C7 118.9(7) . . ?
C3 C8 As2 121.4(5) . . ?
C7 C8 As2 119.7(6) . . ?
As2 C9 H9A 109.5 . . ?
As2 C9 H9B 109.5 . . ?
H9A C9 H9B 109.5 . . ?
As2 C9 H9C 109.5 . . ?
H9A C9 H9C 109.5 . . ?
H9B C9 H9C 109.5 . . ?
As2 C10 H10A 109.5 . . ?
As2 C10 H10B 109.5 . . ?
H10A C10 H10B 109.5 . . ?
As2 C10 H10C 109.5 . . ?
H10A C10 H10C 109.5 . . ?
H10B C10 H10C 109.5 . . ?

loop_
_geom_bond_atom_site_label_1
_geom_bond_atom_site_label_2
_geom_bond_distance
_geom_bond_site_symmetry_2
_geom_bond_publ_flag
In1 Cl3 2.3859(19) . ?
In1 Cl1 2.5541(17) . ?
In1 Cl1 2.5977(17) 3_576 ?
In1 Cl2 2.6150(7) . ?
In1 As1 2.6891(11) . ?
In1 As2 2.7039(10) . ?
In2 Cl6 2.188(4) . ?
In2 Cl6 2.188(4) 2 ?
In2 Cl7 2.343(6) . ?
In2 Cl7 2.343(6) 2 ?
In2 Cl4 2.358(4) . ?
In2 Cl4 2.358(4) 2 ?
In2 Cl5 2.492(4) 2 ?
In2 Cl5 2.492(4) . ?
As1 C1 1.919(7) . ?
As1 C2 1.935(7) . ?
As1 C3 1.947(7) . ?
As2 C9 1.922(9) . ?
As2 C10 1.933(10) . ?
As2 C8 1.935(7) . ?
Cl1 In1 2.5977(17) 3_576 ?
Cl2 In1 2.6150(7) 3_676 ?
Cl4 Cl4 1.452(10) 2 ?
Cl5 Cl6 1.539(9) 2 ?
Cl6 Cl5 1.539(9) 2 ?
Cl6 Cl7 2.477(10) 2 ?
Cl7 Cl6 2.477(10) 2 ?
C1 H1A 0.9800 . ?
C1 H1B 0.9800 . ?
C1 H1C 0.9800 . ?
C2 H2A 0.9800 . ?
C2 H2B 0.9800 . ?
C2 H2C 0.9800 . ?
C3 C8 1.388(10) . ?
C3 C4 1.390(10) . ?
C4 C5 1.377(12) . ?
C4 H4 0.9500 . ?
C5 C6 1.378(15) . ?
C5 H5 0.9500 . ?
C6 C7 1.385(13) . ?
C6 H6 0.9500 . ?
C7 C8 1.393(10) . ?
C7 H7 0.9500 . ?
C9 H9A 0.9800 . ?
C9 H9B 0.9800 . ?
C9 H9C 0.9800 . ?
C10 H10A 0.9800 . ?
C10 H10B 0.9800 . ?
C10 H10C 0.9800 . ?
